data_7212994
loop_
_publ_author_name
'Vaidhyanathan, R.'
'Natarajan, Srinivasan'

_publ_section_title
;
 New open-framework layered tin(II) phosphates intercalated with amines
;
_journal_issue 8
_journal_name_full 'Journal of Materials Chemistry'
_journal_page_first 1807
_journal_paper_doi 10.1039/a809682a
_journal_volume 9
_journal_year 1999
_chemical_formula_sum 'C2 H6 N O4 P Sn'
_chemical_formula_weight 257.74
_chemical_name_systematic
; 
 ? 
;
_space_group_IT_number 15
_symmetry_cell_setting monoclinic
_symmetry_space_group_name_Hall '-C 2yc'
_symmetry_space_group_name_H-M 'C 1 2/c 1'
_atom_sites_solution_hydrogens geom
_atom_sites_solution_primary direct
_atom_sites_solution_secondary difmap
_audit_creation_method SHELXL
_cell_angle_alpha 90.00
_cell_angle_beta 111.838(2)
_cell_angle_gamma 90.00
_cell_formula_units_Z 6
_cell_length_a 18.0967(13)
_cell_length_b 7.8886(6)
_cell_length_c 9.1507(7)
_cell_measurement_temperature 293(2)
_cell_volume 1212.59(16)
_computing_cell_refinement 'Siemens XSCANS'
_computing_data_collection 'Siemens XSCANS'
_computing_data_reduction 'Siemens SHELXTL'
_computing_molecular_graphics 'Siemens SHELXTL'
_computing_publication_material 'Siemens SHELXTL'
_computing_structure_refinement 'SHELXL-93 (Sheldrick, 1993)'
_computing_structure_solution 'SHELXS-86 (Sheldrick, 1990)'
_diffrn_ambient_temperature 293(2)
_diffrn_measurement_device 'Siemens P4'
_diffrn_measurement_method '\w scans'
_diffrn_radiation_monochromator graphite
_diffrn_radiation_source 'fine-focus sealed tube'
_diffrn_radiation_type MoK\a
_diffrn_radiation_wavelength 0.71073
_diffrn_reflns_av_R_equivalents 0.0414
_diffrn_reflns_av_sigmaI/netI 0.0358
_diffrn_reflns_limit_h_max 20
_diffrn_reflns_limit_h_min -16
_diffrn_reflns_limit_k_max 8
_diffrn_reflns_limit_k_min -8
_diffrn_reflns_limit_l_max 5
_diffrn_reflns_limit_l_min -10
_diffrn_reflns_number 2412
_diffrn_reflns_theta_max 23.26
_diffrn_reflns_theta_min 2.42
_exptl_absorpt_coefficient_mu 3.313
_exptl_absorpt_correction_type none
_exptl_crystal_density_diffrn 2.118
_exptl_crystal_F_000 732
_refine_diff_density_max 0.656
_refine_diff_density_min -0.575
_refine_diff_density_rms 0.142
_refine_ls_extinction_coef 0.0022(2)
_refine_ls_extinction_expression Fc^*^=kFc[1+0.001xFc^2^\l^3^/sin(2\q)]^-1/4^
_refine_ls_extinction_method SHELXL
_refine_ls_goodness_of_fit_all 1.112
_refine_ls_goodness_of_fit_obs 1.131
_refine_ls_matrix_type full
_refine_ls_number_parameters 83
_refine_ls_number_reflns 873
_refine_ls_number_restraints 0
_refine_ls_restrained_S_all 1.112
_refine_ls_restrained_S_obs 1.131
_refine_ls_R_factor_all 0.0325
_refine_ls_R_factor_obs 0.0263
_refine_ls_shift/esd_max 0.000
_refine_ls_shift/esd_mean 0.000
_refine_ls_structure_factor_coef Fsqd
_refine_ls_weighting_details 'w=1/[\s^2^(Fo^2^)+(0.0197P)^2^+10.2010P] where P=(Fo^2^+2Fc^2^)/3'
_refine_ls_weighting_scheme calc
_refine_ls_wR_factor_all 0.0611
_refine_ls_wR_factor_obs 0.0588
_reflns_number_observed 791
_reflns_number_total 873
_reflns_observed_criterion >2sigma(I)
_cod_data_source_file 809682asup1.cif
_cod_data_source_block datam
_cod_depositor_comments
;
The following automatic conversions were performed:

'_symmetry_cell_setting' value 'Monoclinic' changed to 'monoclinic'
according to /home/saulius/struct/CIF-dictionaries/cif_core.dic
dictionary named 'cif_core.dic' version 2.4.2 from 2011-04-26.

Automatic conversion script
Id: cif_fix_values 1891 2012-01-12 08:04:46Z andrius 

The following automatic conversions were performed:

'_refine_ls_weighting_scheme' value 'calc
w=1/[\s^2^(Fo^2^)+(0.0197P)^2^+10.2010P] where P=(Fo^2^+2Fc^2^)/3'
was changed to 'calc'. New tag '_refine_ls_weighting_details' was
created. The value of the new tag was set to
'w=1/[\s^2^(Fo^2^)+(0.0197P)^2^+10.2010P] where P=(Fo^2^+2Fc^2^)/3'.

Automatic conversion script
Id: cif_fix_values 3143 2015-03-26 13:38:13Z robertas 
;
_cod_original_cell_volume 1212.6(2)
_cod_original_sg_symbol_H-M C2/c
_cod_database_code 7212994

loop_
_symmetry_equiv_pos_as_xyz
'x, y, z'
'-x, y, -z+1/2'
'x+1/2, y+1/2, z'
'-x+1/2, y+1/2, -z+1/2'
'-x, -y, -z'
'x, -y, z-1/2'
'-x+1/2, -y+1/2, -z'
'x+1/2, -y+1/2, z-1/2'

loop_
_atom_site_aniso_label
_atom_site_aniso_U_11
_atom_site_aniso_U_22
_atom_site_aniso_U_33
_atom_site_aniso_U_23
_atom_site_aniso_U_13
_atom_site_aniso_U_12
Sn1 0.0204(3) 0.0163(3) 0.0170(3) 0.0006(2) 0.0082(2) -0.0009(2)
P1 0.0190(8) 0.0134(7) 0.0114(7) 0.0008(6) 0.0048(6) -0.0012(6)
O1 0.021(2) 0.031(2) 0.015(2) -0.004(2) 0.007(2) -0.004(2)
O2 0.024(2) 0.020(2) 0.022(2) 0.006(2) 0.010(2) -0.001(2)
O3 0.026(2) 0.030(2) 0.016(2) 0.008(2) 0.009(2) 0.001(2)
O4 0.025(2) 0.021(2) 0.023(2) -0.004(2) 0.006(2) -0.006(2)
N1 0.030(3) 0.024(3) 0.025(3) -0.005(2) 0.011(2) 0.002(2)
C1 0.032(4) 0.025(3) 0.033(4) 0.004(3) 0.015(3) 0.004(3)
C2 0.036(6) 0.028(5) 0.027(5) 0.000 0.015(5) 0.000

loop_
_atom_site_label
_atom_site_type_symbol
_atom_site_fract_x
_atom_site_fract_y
_atom_site_fract_z
_atom_site_U_iso_or_equiv
_atom_site_thermal_displace_type
_atom_site_occupancy
_atom_site_calc_flag
_atom_site_refinement_flags
Sn1 Sn 0.26115(2) -0.51360(5) -0.03807(4) 0.0175(2) Uani 1 d .
P1 P 0.34484(9) -0.2684(2) 0.2613(2) 0.0148(4) Uani 1 d .
O1 O 0.3544(2) -0.3652(5) 0.1203(4) 0.0219(9) Uani 1 d .
O2 O 0.3510(2) -0.3974(5) 0.3902(5) 0.0216(9) Uani 1 d .
O3 O 0.2598(2) -0.1918(5) 0.1996(4) 0.0236(10) Uani 1 d .
O4 O 0.4076(2) -0.1332(5) 0.3184(5) 0.0241(10) Uani 1 d .
N1 N 0.5564(3) -0.1981(6) 0.5420(6) 0.0263(12) Uani 1 d .
H1 H 0.5777(3) -0.2645(6) 0.4894(6) 0.039 Uiso 1 calc R
H2 H 0.5912(3) -0.1179(6) 0.5923(6) 0.039 Uiso 1 calc R
H3 H 0.5124(3) -0.1500(6) 0.4748(6) 0.039 Uiso 1 calc R
C1 C 0.5363(4) -0.3017(8) 0.6585(7) 0.030(2) Uani 1 d .
H4 H 0.5842(4) -0.3554(8) 0.7308(7) 0.035 Uiso 1 calc R
H5 H 0.4990(4) -0.3901(8) 0.6039(7) 0.035 Uiso 1 calc R
C2 C 0.5000 -0.1924(12) 0.7500 0.029(2) Uani 1 d S
H6 H 0.5439(43) -0.1329(95) 0.8149(91) 0.051(23) Uiso 1 d .

loop_
_atom_type_symbol
_atom_type_description
_atom_type_scat_dispersion_real
_atom_type_scat_dispersion_imag
_atom_type_scat_source
C C 0.0033 0.0016 'International Tables Vol C Tables 4.2.6.8 and 6.1.1.4'
H H 0.0000 0.0000 'International Tables Vol C Tables 4.2.6.8 and 6.1.1.4'
N N 0.0061 0.0033 'International Tables Vol C Tables 4.2.6.8 and 6.1.1.4'
O O 0.0106 0.0060 'International Tables Vol C Tables 4.2.6.8 and 6.1.1.4'
P P 0.1023 0.0942 'International Tables Vol C Tables 4.2.6.8 and 6.1.1.4'
Sn Sn -0.6537 1.4246 'International Tables Vol C Tables 4.2.6.8 and 6.1.1.4'

loop_
_geom_angle_atom_site_label_1
_geom_angle_atom_site_label_2
_geom_angle_atom_site_label_3
_geom_angle
_geom_angle_site_symmetry_1
_geom_angle_site_symmetry_3
O2 Sn1 O1 83.43(15) 6_545 .
O2 Sn1 O3 89.77(15) 6_545 7_545
O1 Sn1 O3 86.86(15) . 7_545
O4 P1 O2 112.0(2) . .
O4 P1 O3 111.7(2) . .
O2 P1 O3 108.5(2) . .
O4 P1 O1 109.4(2) . .
O2 P1 O1 108.2(2) . .
O3 P1 O1 106.8(2) . .
P1 O1 Sn1 121.9(2) . .
P1 O2 Sn1 128.6(2) . 6_546
P1 O3 Sn1 116.4(2) . 7_545
N1 C1 C2 110.8(5) . .
C1 C2 C1 110.5(8) . 2_656

loop_
_geom_bond_atom_site_label_1
_geom_bond_atom_site_label_2
_geom_bond_distance
_geom_bond_site_symmetry_2
Sn1 O2 2.088(4) 6_545
Sn1 O1 2.122(4) .
Sn1 O3 2.130(4) 7_545
P1 O4 1.503(4) .
P1 O2 1.530(4) .
P1 O3 1.551(4) .
P1 O1 1.563(4) .
O2 Sn1 2.088(4) 6_546
O3 Sn1 2.130(4) 7_545
N1 C1 1.492(8) .
C1 C2 1.512(8) .
C2 C1 1.512(8) 2_656
